data_7029804
loop_
_publ_author_name
'Zhang, Lei'
'Kuang, Xiaofei'
'Wu, Xiaoyuan'
'Yang, Wenbin'
'Lu, Canzhong'

_publ_section_title
;
 Supramolecular interactions induced hinge-like motion of a metal-organic
 framework accompanied by anisotropic thermal expansion.
;
_journal_issue 19
_journal_name_full 'Dalton transactions (Cambridge, England : 2003)'
_journal_page_first 7146
_journal_page_last 7152
_journal_paper_doi 10.1039/c3dt53580k
_journal_volume 43
_journal_year 2014
_chemical_formula_sum 'C72 H48 Ag4 Mo8 N24 O26'
_chemical_formula_weight 2864.34
_chemical_name_systematic
; 
 ? 
;
_space_group_IT_number 15
_symmetry_cell_setting monoclinic
_symmetry_space_group_name_Hall '-C 2yc'
_symmetry_space_group_name_H-M 'C 1 2/c 1'
_atom_sites_solution_hydrogens geom
_atom_sites_solution_primary direct
_atom_sites_solution_secondary difmap
_audit_creation_method SHELXL-97
_cell_angle_alpha 90.00
_cell_angle_beta 115.277(5)
_cell_angle_gamma 90.00
_cell_formula_units_Z 4
_cell_length_a 22.0935(9)
_cell_length_b 16.2897(4)
_cell_length_c 25.6306(11)
_cell_measurement_reflns_used 16349
_cell_measurement_temperature 130.00(10)
_cell_measurement_theta_max 29.3620
_cell_measurement_theta_min 3.2240
_cell_volume 8341.2(6)
_computing_structure_refinement 'SHELXL-97 (Sheldrick, 1997)'
_computing_structure_solution 'SHELXS-97 (Sheldrick, 1990)'
_diffrn_ambient_temperature 130.00(10)
_diffrn_detector_area_resol_mean 10.3503
_diffrn_measured_fraction_theta_full 0.957
_diffrn_measured_fraction_theta_max 0.957
_diffrn_measurement_device_type 'SuperNova, Dual, Cu at zero, Atlas'
_diffrn_measurement_method '\w scans'
_diffrn_radiation_monochromator mirror
_diffrn_radiation_source 'SuperNova (Mo) X-ray Source'
_diffrn_radiation_type MoK\a
_diffrn_radiation_wavelength 0.71073
_diffrn_reflns_av_R_equivalents 0.0265
_diffrn_reflns_av_sigmaI/netI 0.0329
_diffrn_reflns_limit_h_max 26
_diffrn_reflns_limit_h_min -26
_diffrn_reflns_limit_k_max 19
_diffrn_reflns_limit_k_min -14
_diffrn_reflns_limit_l_max 30
_diffrn_reflns_limit_l_min -27
_diffrn_reflns_number 17897
_diffrn_reflns_theta_full 25.00
_diffrn_reflns_theta_max 25.00
_diffrn_reflns_theta_min 3.07
_exptl_absorpt_coefficient_mu 2.168
_exptl_absorpt_correction_T_max 1.00000
_exptl_absorpt_correction_T_min 0.72527
_exptl_absorpt_correction_type multi-scan
_exptl_crystal_colour brown
_exptl_crystal_density_diffrn 2.281
_exptl_crystal_density_method 'not measured'
_exptl_crystal_description block-like
_exptl_crystal_F_000 5520
_exptl_crystal_size_max 0.31
_exptl_crystal_size_mid 0.15
_exptl_crystal_size_min 0.09
_refine_diff_density_max 2.381
_refine_diff_density_min -1.990
_refine_diff_density_rms 0.148
_refine_ls_extinction_method none
_refine_ls_goodness_of_fit_ref 1.046
_refine_ls_hydrogen_treatment constr
_refine_ls_matrix_type full
_refine_ls_number_parameters 605
_refine_ls_number_reflns 7039
_refine_ls_number_restraints 0
_refine_ls_restrained_S_all 1.046
_refine_ls_R_factor_all 0.0410
_refine_ls_R_factor_gt 0.0353
_refine_ls_shift/su_max 0.001
_refine_ls_shift/su_mean 0.000
_refine_ls_structure_factor_coef Fsqd
_refine_ls_weighting_details 'calc w=1/[\s^2^(Fo^2^)+(0.0397P)^2^+99.2570P] where P=(Fo^2^+2Fc^2^)/3'
_refine_ls_weighting_scheme calc
_refine_ls_wR_factor_gt 0.0885
_refine_ls_wR_factor_ref 0.0930
_reflns_number_gt 6237
_reflns_number_total 7039
_reflns_threshold_expression >2sigma(I)
_cod_data_source_file c3dt53580k2.cif
_cod_data_source_block B_130K
_cod_depositor_comments
;Adding full bibliography for
 ./tmp-cod-update-bibliographies-12899/cifs/7029804.cif.
;
_cod_original_cell_volume 8341.2(5)
_cod_original_sg_symbol_H-M C2/c
_cod_database_code 7029804

loop_
_symmetry_equiv_pos_as_xyz
'x, y, z'
'-x, y, -z+1/2'
'x+1/2, y+1/2, z'
'-x+1/2, y+1/2, -z+1/2'
'-x, -y, -z'
'x, -y, z-1/2'
'-x+1/2, -y+1/2, -z'
'x+1/2, -y+1/2, z-1/2'

loop_
_atom_site_label
_atom_site_type_symbol
_atom_site_fract_x
_atom_site_fract_y
_atom_site_fract_z
_atom_site_U_iso_or_equiv
_atom_site_adp_type
_atom_site_occupancy
_atom_site_symmetry_multiplicity
_atom_site_calc_flag
_atom_site_refinement_flags
Ag1 Ag -0.65611(2) -0.45704(3) -0.632255(18) 0.01977(12) Uani 1 1 d .
Mo2 Mo -0.50134(2) -0.58796(3) -0.639577(19) 0.01347(12) Uani 1 1 d .
Mo5 Mo -0.59137(2) -0.69324(3) -0.79066(2) 0.01356(12) Uani 1 1 d .
Mo3 Mo -0.51064(2) -0.79194(3) -0.643666(19) 0.01379(12) Uani 1 1 d .
Mo4 Mo -0.5000 -0.90469(5) -0.7500 0.02355(17) Uani 1 2 d S
Mo1 Mo -0.5000 -0.46013(5) -0.7500 0.02885(19) Uani 1 2 d S
Ag2 Ag -0.17711(2) -0.25187(3) -0.132785(18) 0.02120(12) Uani 1 1 d .
O12 O -0.5628(2) -0.7830(3) -0.81435(18) 0.0274(10) Uani 1 1 d .
O6 O -0.5519(2) -0.6848(3) -0.71378(18) 0.0340(11) Uani 1 1 d .
O10 O -0.4591(2) -0.8574(3) -0.59390(19) 0.0318(10) Uani 1 1 d .
N6 N -0.2616(2) -0.1776(3) -0.43679(19) 0.0148(10) Uani 1 1 d .
O11 O -0.5503(2) -0.8586(3) -0.71245(18) 0.0284(10) Uani 1 1 d .
O2 O -0.5351(2) -0.5125(3) -0.70697(18) 0.0291(10) Uani 1 1 d .
N8 N 0.2799(2) -0.6869(3) -0.07872(19) 0.0156(10) Uani 1 1 d .
N12 N 0.1226(2) -0.4629(3) 0.05882(19) 0.0148(9) Uani 1 1 d .
O3 O -0.4477(2) -0.5232(3) -0.58752(18) 0.0311(10) Uani 1 1 d .
N1 N -0.5608(2) -0.3842(3) -0.58779(19) 0.0178(10) Uani 1 1 d .
O9 O -0.5791(2) -0.7869(3) -0.6290(2) 0.0310(10) Uani 1 1 d .
N7 N -0.0868(2) -0.3422(3) -0.09259(19) 0.0164(10) Uani 1 1 d .
O8 O -0.6760(2) -0.6992(3) -0.8169(2) 0.0318(11) Uani 1 1 d .
O13 O -0.4434(2) -0.9665(3) -0.6998(2) 0.0366(11) Uani 1 1 d .
O5 O -0.4666(2) -0.6900(3) -0.60683(18) 0.0256(9) Uani 1 1 d .
C17 C -0.3763(3) -0.2572(3) -0.4976(2) 0.0116(11) Uani 1 1 d .
N10 N 0.1263(2) -0.5111(3) -0.02678(18) 0.0126(9) Uani 1 1 d .
N5 N -0.3519(2) -0.2102(3) -0.52719(19) 0.0136(9) Uani 1 1 d .
C20 C -0.2649(3) -0.0649(3) -0.6119(2) 0.0159(11) Uani 1 1 d .
H20A H -0.2869 -0.0578 -0.6516 0.019 Uiso 1 1 calc R
N2 N -0.2042(2) -0.0304(3) -0.58332(19) 0.0140(9) Uani 1 1 d .
N11 N 0.2115(2) -0.5499(3) 0.06477(19) 0.0161(10) Uani 1 1 d .
N3 N -0.1996(2) -0.2533(3) -0.2287(2) 0.0213(11) Uani 1 1 d .
C24 C 0.2780(3) -0.6377(3) 0.0092(2) 0.0167(11) Uani 1 1 d .
H24A H 0.2989 -0.6340 0.0492 0.020 Uiso 1 1 calc R
C25 C -0.2016(2) -0.0842(3) -0.4950(2) 0.0128(11) Uani 1 1 d .
H25A H -0.1792 -0.0887 -0.4551 0.015 Uiso 1 1 calc R
C26 C 0.2195(3) -0.6517(3) -0.1081(2) 0.0150(11) Uani 1 1 d .
H26A H 0.1995 -0.6559 -0.1481 0.018 Uiso 1 1 calc R
C27 C -0.4402(2) -0.3022(3) -0.5298(2) 0.0120(11) Uani 1 1 d .
N9 N 0.2758(2) -0.4708(3) 0.2718(2) 0.0223(11) Uani 1 1 d .
C29 C 0.0976(2) -0.4696(3) 0.0011(2) 0.0127(11) Uani 1 1 d .
O7 O -0.5750(2) -0.6035(3) -0.8225(2) 0.0344(11) Uani 1 1 d .
N4 N -0.3470(2) -0.2680(3) -0.44068(18) 0.0140(9) Uani 1 1 d .
C32 C -0.0564(3) -0.3430(3) -0.0349(2) 0.0156(11) Uani 1 1 d .
H32A H -0.0764 -0.3147 -0.0148 0.019 Uiso 1 1 calc R
C33 C -0.4671(3) -0.3120(3) -0.5890(2) 0.0166(12) Uani 1 1 d .
H33A H -0.4455 -0.2905 -0.6102 0.020 Uiso 1 1 calc R
C34 C 0.0031(3) -0.3838(3) -0.0036(2) 0.0157(11) Uani 1 1 d .
H34A H 0.0225 -0.3829 0.0365 0.019 Uiso 1 1 calc R
C35 C -0.2566(3) -0.2372(3) -0.3483(2) 0.0158(11) Uani 1 1 d .
C36 C 0.1804(3) -0.5022(3) 0.0883(2) 0.0149(11) Uani 1 1 d .
C37 C 0.1789(3) -0.4562(4) 0.1816(2) 0.0219(13) Uani 1 1 d .
H37A H 0.1348 -0.4388 0.1618 0.026 Uiso 1 1 calc R
C38 C -0.4740(3) -0.3351(3) -0.4998(2) 0.0166(11) Uani 1 1 d .
H38A H -0.4567 -0.3303 -0.4599 0.020 Uiso 1 1 calc R
C39 C 0.2155(2) -0.6013(3) -0.0223(2) 0.0119(11) Uani 1 1 d .
C40 C -0.1738(3) -0.0409(3) -0.5259(2) 0.0142(11) Uani 1 1 d .
H40A H -0.1317 -0.0178 -0.5057 0.017 Uiso 1 1 calc R
C41 C -0.2905(3) -0.2267(3) -0.4124(2) 0.0145(11) Uani 1 1 d .
C42 C 0.0331(2) -0.4261(3) -0.0330(2) 0.0128(11) Uani 1 1 d .
C43 C 0.3078(3) -0.6796(3) -0.0208(2) 0.0182(12) Uani 1 1 d .
H43A H 0.3493 -0.7040 0.0002 0.022 Uiso 1 1 calc R
C44 C -0.2638(3) -0.1209(3) -0.5251(2) 0.0129(11) Uani 1 1 d .
C45 C -0.0567(3) -0.3834(4) -0.1206(2) 0.0187(12) Uani 1 1 d .
H45A H -0.0765 -0.3824 -0.1607 0.022 Uiso 1 1 calc R
C46 C -0.2944(3) -0.1722(3) -0.4948(2) 0.0129(11) Uani 1 1 d .
C47 C 0.3078(3) -0.5049(4) 0.2429(3) 0.0236(13) Uani 1 1 d .
H47A H 0.3520 -0.5214 0.2637 0.028 Uiso 1 1 calc R
C48 C 0.1828(3) -0.5515(3) 0.0069(2) 0.0127(11) Uani 1 1 d .
C49 C 0.1856(3) -0.6095(3) -0.0816(2) 0.0139(11) Uani 1 1 d .
H49A H 0.1436 -0.5871 -0.1034 0.017 Uiso 1 1 calc R
C50 C -0.2961(3) -0.1104(3) -0.5848(2) 0.0151(11) Uani 1 1 d .
H50A H -0.3379 -0.1338 -0.6061 0.018 Uiso 1 1 calc R
C51 C -0.5269(3) -0.3544(3) -0.6160(2) 0.0173(12) Uani 1 1 d .
H51A H -0.5442 -0.3625 -0.6557 0.021 Uiso 1 1 calc R
C52 C -0.5335(3) -0.3750(4) -0.5303(2) 0.0202(12) Uani 1 1 d .
H52A H -0.5561 -0.3968 -0.5101 0.024 Uiso 1 1 calc R
C53 C -0.1715(3) -0.2067(4) -0.2552(2) 0.0227(13) Uani 1 1 d .
H53A H -0.1322 -0.1790 -0.2325 0.027 Uiso 1 1 calc R
C54 C 0.2122(3) -0.4921(3) 0.1520(2) 0.0159(11) Uani 1 1 d .
C55 C 0.0023(3) -0.4271(3) -0.0927(2) 0.0170(12) Uani 1 1 d .
H55A H 0.0206 -0.4564 -0.1136 0.020 Uiso 1 1 calc R
C56 C -0.1978(3) -0.1972(4) -0.3148(2) 0.0206(12) Uani 1 1 d .
H56A H -0.1762 -0.1648 -0.3315 0.025 Uiso 1 1 calc R
C57 C 0.2122(3) -0.4468(4) 0.2406(3) 0.0255(14) Uani 1 1 d .
H57A H 0.1894 -0.4225 0.2599 0.031 Uiso 1 1 calc R
C58 C -0.2848(3) -0.2894(4) -0.3218(2) 0.0216(13) Uani 1 1 d .
H58A H -0.3229 -0.3198 -0.3436 0.026 Uiso 1 1 calc R
C59 C 0.2783(3) -0.5167(3) 0.1834(2) 0.0203(12) Uani 1 1 d .
H59A H 0.3022 -0.5405 0.1650 0.024 Uiso 1 1 calc R
C60 C -0.2551(3) -0.2950(4) -0.2626(3) 0.0243(13) Uani 1 1 d .
H60A H -0.2744 -0.3295 -0.2450 0.029 Uiso 1 1 calc R
O1 O -0.4383(3) -0.3959(4) -0.7050(3) 0.080(2) Uani 1 1 d .
O4 O -0.5733(2) -0.5821(3) -0.63063(18) 0.0304(10) Uani 1 1 d .

loop_
_atom_site_aniso_label
_atom_site_aniso_U_11
_atom_site_aniso_U_22
_atom_site_aniso_U_33
_atom_site_aniso_U_23
_atom_site_aniso_U_13
_atom_site_aniso_U_12
Ag1 0.0159(2) 0.0298(3) 0.0118(2) -0.00144(17) 0.00408(19) -0.00947(17)
Mo2 0.0146(2) 0.0167(2) 0.0080(2) -0.00072(18) 0.0038(2) -0.00052(18)
Mo5 0.0112(2) 0.0130(2) 0.0139(3) -0.00138(18) 0.0029(2) -0.00012(17)
Mo3 0.0167(2) 0.0147(2) 0.0108(2) 0.00213(18) 0.0066(2) -0.00110(18)
Mo4 0.0204(4) 0.0371(4) 0.0135(4) 0.000 0.0076(3) 0.000
Mo1 0.0269(4) 0.0407(5) 0.0298(4) 0.000 0.0224(4) 0.000
Ag2 0.0220(2) 0.0284(3) 0.0120(2) -0.00044(17) 0.00598(19) 0.00967(18)
O12 0.030(2) 0.030(2) 0.029(2) -0.0010(19) 0.018(2) -0.0010(19)
O6 0.049(3) 0.026(2) 0.018(2) 0.0000(18) 0.007(2) 0.003(2)
O10 0.035(3) 0.037(3) 0.027(2) 0.012(2) 0.017(2) 0.011(2)
N6 0.013(2) 0.019(2) 0.013(2) 0.0028(19) 0.006(2) 0.0011(18)
O11 0.030(2) 0.030(2) 0.027(2) 0.0018(19) 0.014(2) -0.0020(19)
O2 0.038(3) 0.027(2) 0.021(2) 0.0001(18) 0.011(2) -0.0019(19)
N8 0.017(2) 0.014(2) 0.016(2) -0.0021(18) 0.008(2) 0.0022(18)
N12 0.014(2) 0.015(2) 0.014(2) -0.0026(18) 0.005(2) 0.0001(18)
O3 0.030(2) 0.035(3) 0.023(2) -0.007(2) 0.006(2) -0.001(2)
N1 0.017(2) 0.020(3) 0.014(2) -0.0009(19) 0.004(2) -0.0014(19)
O9 0.028(2) 0.030(2) 0.036(3) 0.000(2) 0.014(2) -0.0001(19)
N7 0.016(2) 0.016(2) 0.017(2) 0.0022(19) 0.007(2) 0.0014(19)
O8 0.015(2) 0.030(2) 0.044(3) -0.019(2) 0.006(2) -0.0008(18)
O13 0.039(3) 0.037(3) 0.030(3) 0.001(2) 0.012(2) 0.002(2)
O5 0.027(2) 0.028(2) 0.023(2) 0.0017(18) 0.011(2) 0.0026(18)
C17 0.016(3) 0.008(2) 0.014(3) -0.003(2) 0.009(2) 0.002(2)
N10 0.013(2) 0.012(2) 0.014(2) 0.0000(18) 0.007(2) -0.0022(18)
N5 0.012(2) 0.015(2) 0.013(2) 0.0014(18) 0.005(2) 0.0019(18)
C20 0.017(3) 0.019(3) 0.011(3) -0.001(2) 0.005(2) -0.003(2)
N2 0.017(2) 0.011(2) 0.015(2) 0.0022(18) 0.007(2) -0.0003(18)
N11 0.013(2) 0.020(2) 0.015(2) 0.0005(19) 0.005(2) 0.0012(18)
N3 0.020(3) 0.029(3) 0.014(2) 0.000(2) 0.007(2) -0.002(2)
C24 0.021(3) 0.014(3) 0.012(3) -0.001(2) 0.004(2) 0.002(2)
C25 0.010(3) 0.018(3) 0.008(3) -0.001(2) 0.002(2) 0.001(2)
C26 0.013(3) 0.017(3) 0.014(3) -0.005(2) 0.004(2) -0.002(2)
C27 0.011(3) 0.011(3) 0.011(3) -0.001(2) 0.002(2) -0.002(2)
N9 0.022(3) 0.027(3) 0.012(2) -0.001(2) 0.001(2) -0.003(2)
C29 0.012(3) 0.011(3) 0.014(3) 0.001(2) 0.005(2) -0.005(2)
O7 0.040(3) 0.033(3) 0.039(3) 0.009(2) 0.025(2) 0.011(2)
N4 0.016(2) 0.017(2) 0.011(2) 0.0001(18) 0.007(2) -0.0018(19)
C32 0.016(3) 0.015(3) 0.017(3) -0.002(2) 0.008(2) 0.000(2)
C33 0.015(3) 0.021(3) 0.016(3) 0.003(2) 0.008(2) -0.001(2)
C34 0.019(3) 0.017(3) 0.012(3) 0.001(2) 0.007(2) 0.003(2)
C35 0.015(3) 0.020(3) 0.012(3) 0.001(2) 0.006(2) 0.002(2)
C36 0.016(3) 0.014(3) 0.014(3) -0.001(2) 0.005(2) -0.004(2)
C37 0.013(3) 0.033(3) 0.015(3) 0.000(3) 0.003(3) 0.000(2)
C38 0.020(3) 0.019(3) 0.011(3) 0.000(2) 0.007(2) -0.005(2)
C39 0.013(3) 0.007(2) 0.017(3) 0.001(2) 0.008(2) -0.001(2)
C40 0.011(3) 0.014(3) 0.016(3) -0.001(2) 0.004(2) -0.002(2)
C41 0.015(3) 0.018(3) 0.010(3) -0.004(2) 0.005(2) -0.001(2)
C42 0.011(3) 0.012(3) 0.014(3) -0.002(2) 0.004(2) -0.003(2)
C43 0.013(3) 0.018(3) 0.020(3) -0.001(2) 0.004(3) 0.002(2)
C44 0.015(3) 0.010(3) 0.015(3) -0.001(2) 0.008(2) 0.002(2)
C45 0.016(3) 0.025(3) 0.013(3) 0.000(2) 0.004(2) 0.002(2)
C46 0.014(3) 0.009(2) 0.017(3) -0.004(2) 0.008(2) -0.001(2)
C47 0.018(3) 0.027(3) 0.018(3) -0.001(3) 0.000(3) 0.001(2)
C48 0.014(3) 0.010(3) 0.013(3) 0.001(2) 0.004(2) 0.000(2)
C49 0.011(3) 0.011(3) 0.018(3) 0.001(2) 0.005(2) -0.001(2)
C50 0.013(3) 0.016(3) 0.016(3) -0.003(2) 0.005(2) -0.001(2)
C51 0.014(3) 0.026(3) 0.011(3) -0.001(2) 0.004(2) 0.000(2)
C52 0.016(3) 0.029(3) 0.018(3) 0.002(2) 0.010(3) -0.006(2)
C53 0.018(3) 0.032(3) 0.013(3) -0.004(2) 0.002(3) -0.005(3)
C54 0.016(3) 0.015(3) 0.013(3) 0.000(2) 0.004(2) -0.002(2)
C55 0.020(3) 0.016(3) 0.019(3) 0.000(2) 0.012(3) 0.001(2)
C56 0.019(3) 0.024(3) 0.019(3) -0.001(2) 0.008(3) -0.005(2)
C57 0.021(3) 0.037(4) 0.018(3) -0.006(3) 0.008(3) -0.003(3)
C58 0.019(3) 0.028(3) 0.015(3) -0.001(2) 0.005(3) -0.007(2)
C59 0.020(3) 0.017(3) 0.021(3) 0.000(2) 0.007(3) 0.003(2)
C60 0.031(3) 0.027(3) 0.018(3) 0.003(3) 0.012(3) -0.005(3)
O1 0.096(5) 0.082(5) 0.101(5) -0.061(4) 0.080(4) -0.057(4)
O4 0.026(2) 0.037(3) 0.027(2) 0.003(2) 0.010(2) 0.0084(19)

loop_
_atom_type_symbol
_atom_type_description
_atom_type_scat_dispersion_real
_atom_type_scat_dispersion_imag
_atom_type_scat_source
C C 0.0033 0.0016 'International Tables Vol C Tables 4.2.6.8 and 6.1.1.4'
H H 0.0000 0.0000 'International Tables Vol C Tables 4.2.6.8 and 6.1.1.4'
N N 0.0061 0.0033 'International Tables Vol C Tables 4.2.6.8 and 6.1.1.4'
O O 0.0106 0.0060 'International Tables Vol C Tables 4.2.6.8 and 6.1.1.4'
Mo Mo -1.6832 0.6857 'International Tables Vol C Tables 4.2.6.8 and 6.1.1.4'
Ag Ag -0.8971 1.1015 'International Tables Vol C Tables 4.2.6.8 and 6.1.1.4'

loop_
_geom_angle_atom_site_label_1
_geom_angle_atom_site_label_2
_geom_angle_atom_site_label_3
_geom_angle
_geom_angle_site_symmetry_1
_geom_angle_site_symmetry_3
N1 Ag1 N9 129.80(17) . 1_454
N1 Ag1 N2 123.20(16) . 3_445
N9 Ag1 N2 106.97(17) 1_454 3_445
O4 Mo2 O3 103.6(2) . .
O4 Mo2 O5 102.55(19) . .
O3 Mo2 O5 100.5(2) . .
O4 Mo2 O2 93.27(19) . .
O3 Mo2 O2 100.0(2) . .
O5 Mo2 O2 150.27(18) . .
O4 Mo2 O7 164.04(19) . 2_453
O3 Mo2 O7 90.55(18) . 2_453
O5 Mo2 O7 81.76(17) . 2_453
O2 Mo2 O7 76.73(17) . 2_453
O4 Mo2 O6 89.9(2) . .
O3 Mo2 O6 166.42(19) . .
O5 Mo2 O6 74.33(17) . .
O2 Mo2 O6 80.78(16) . .
O7 Mo2 O6 76.38(16) 2_453 .
O8 Mo5 O6 112.2(2) . .
O8 Mo5 O7 105.6(2) . .
O6 Mo5 O7 110.0(2) . .
O8 Mo5 O12 107.80(19) . .
O6 Mo5 O12 111.0(2) . .
O7 Mo5 O12 110.08(19) . .
O10 Mo3 O9 103.9(2) . .
O10 Mo3 O11 103.5(2) . .
O9 Mo3 O11 97.39(19) . .
O10 Mo3 O5 97.8(2) . .
O9 Mo3 O5 99.08(19) . .
O11 Mo3 O5 148.99(17) . .
O10 Mo3 O12 90.61(18) . 2_453
O9 Mo3 O12 165.02(19) . 2_453
O11 Mo3 O12 75.23(16) . 2_453
O5 Mo3 O12 82.33(16) . 2_453
O10 Mo3 O6 162.26(19) . .
O9 Mo3 O6 92.33(19) . .
O11 Mo3 O6 81.11(17) . .
O5 Mo3 O6 72.15(16) . .
O12 Mo3 O6 73.82(16) 2_453 .
O13 Mo4 O13 106.9(3) 2_453 .
O13 Mo4 O11 104.6(2) 2_453 2_453
O13 Mo4 O11 102.6(2) . 2_453
O13 Mo4 O11 102.6(2) 2_453 .
O13 Mo4 O11 104.6(2) . .
O11 Mo4 O11 133.6(3) 2_453 .
O1 Mo1 O1 104.8(6) . 2_453
O1 Mo1 O2 105.8(2) . 2_453
O1 Mo1 O2 107.6(3) 2_453 2_453
O1 Mo1 O2 107.6(3) . .
O1 Mo1 O2 105.8(2) 2_453 .
O2 Mo1 O2 123.8(3) 2_453 .
N8 Ag2 N3 135.26(17) 3_455 .
N8 Ag2 N7 122.03(16) 3_455 .
N3 Ag2 N7 102.71(16) . .
Mo5 O12 Mo3 128.9(2) . 2_453
Mo5 O6 Mo2 141.5(2) . .
Mo5 O6 Mo3 128.5(2) . .
Mo2 O6 Mo3 89.13(15) . .
C41 N6 C46 114.5(4) . .
Mo4 O11 Mo3 123.1(2) . .
Mo1 O2 Mo2 136.2(2) . .
C43 N8 C26 117.1(4) . .
C43 N8 Ag2 127.2(3) . 3_545
C26 N8 Ag2 115.7(3) . 3_545
C36 N12 C29 115.3(4) . .
C51 N1 C52 117.4(5) . .
C51 N1 Ag1 122.4(4) . .
C52 N1 Ag1 120.0(3) . .
C32 N7 C45 117.1(5) . .
C32 N7 Ag2 115.1(3) . .
C45 N7 Ag2 127.0(4) . .
Mo2 O5 Mo3 120.9(2) . .
N4 C17 N5 124.7(5) . .
N4 C17 C27 116.4(4) . .
N5 C17 C27 118.9(5) . .
C29 N10 C48 115.4(4) . .
C46 N5 C17 114.7(4) . .
N2 C20 C50 123.0(5) . .
C20 N2 C40 117.3(4) . .
C20 N2 Ag1 120.4(3) . 3
C40 N2 Ag1 122.3(3) . 3
C36 N11 C48 114.6(4) . .
C53 N3 C60 116.9(5) . .
C53 N3 Ag2 127.2(4) . .
C60 N3 Ag2 114.8(4) . .
C43 C24 C39 118.3(5) . .
C40 C25 C44 118.5(5) . .
N8 C26 C49 123.3(5) . .
C33 C27 C38 118.9(5) . .
C33 C27 C17 121.7(5) . .
C38 C27 C17 119.4(5) . .
C47 N9 C57 117.1(5) . .
C47 N9 Ag1 112.0(4) . 1_656
C57 N9 Ag1 130.7(4) . 1_656
N10 C29 N12 124.6(5) . .
N10 C29 C42 118.9(5) . .
N12 C29 C42 116.5(4) . .
Mo5 O7 Mo2 127.9(2) . 2_453
C17 N4 C41 115.8(4) . .
N7 C32 C34 123.4(5) . .
C27 C33 C51 118.5(5) . .
C42 C34 C32 118.8(5) . .
C56 C35 C58 119.0(5) . .
C56 C35 C41 121.8(5) . .
C58 C35 C41 119.2(5) . .
N12 C36 N11 125.0(5) . .
N12 C36 C54 117.2(5) . .
N11 C36 C54 117.8(5) . .
C54 C37 C57 119.0(5) . .
C27 C38 C52 118.5(5) . .
C49 C39 C24 119.0(5) . .
C49 C39 C48 120.0(5) . .
C24 C39 C48 120.9(5) . .
N2 C40 C25 123.7(5) . .
N6 C41 N4 125.1(5) . .
N6 C41 C35 117.9(5) . .
N4 C41 C35 117.1(5) . .
C55 C42 C34 119.0(5) . .
C55 C42 C29 122.6(5) . .
C34 C42 C29 118.4(5) . .
N8 C43 C24 123.5(5) . .
C50 C44 C25 118.5(5) . .
C50 C44 C46 120.6(5) . .
C25 C44 C46 120.9(5) . .
N7 C45 C55 123.3(5) . .
N5 C46 N6 125.2(5) . .
N5 C46 C44 117.3(5) . .
N6 C46 C44 117.5(4) . .
N9 C47 C59 123.3(5) . .
N10 C48 N11 124.8(5) . .
N10 C48 C39 117.5(4) . .
N11 C48 C39 117.7(4) . .
C39 C49 C26 118.8(5) . .
C44 C50 C20 119.0(5) . .
N1 C51 C33 123.1(5) . .
N1 C52 C38 123.5(5) . .
N3 C53 C56 123.7(5) . .
C37 C54 C59 118.4(5) . .
C37 C54 C36 122.2(5) . .
C59 C54 C36 119.4(5) . .
C42 C55 C45 118.4(5) . .
C35 C56 C53 118.2(5) . .
N9 C57 C37 123.5(5) . .
C60 C58 C35 118.5(5) . .
C47 C59 C54 118.6(5) . .
N3 C60 C58 123.6(5) . .

loop_
_geom_bond_atom_site_label_1
_geom_bond_atom_site_label_2
_geom_bond_distance
_geom_bond_site_symmetry_2
Ag1 N1 2.256(5) .
Ag1 N9 2.280(5) 1_454
Ag1 N2 2.296(4) 3_445
Mo2 O4 1.702(4) .
Mo2 O3 1.716(4) .
Mo2 O5 1.872(4) .
Mo2 O2 1.988(4) .
Mo2 O7 2.293(4) 2_453
Mo2 O6 2.353(4) .
Mo5 O8 1.698(4) .
Mo5 O6 1.787(4) .
Mo5 O7 1.784(4) .
Mo5 O12 1.798(4) .
Mo3 O10 1.679(4) .
Mo3 O9 1.710(4) .
Mo3 O11 1.933(4) .
Mo3 O5 1.953(4) .
Mo3 O12 2.303(4) 2_453
Mo3 O6 2.389(4) .
Mo4 O13 1.691(5) 2_453
Mo4 O13 1.691(5) .
Mo4 O11 1.908(4) 2_453
Mo4 O11 1.908(4) .
Mo1 O1 1.715(6) .
Mo1 O1 1.715(6) 2_453
Mo1 O2 1.810(4) 2_453
Mo1 O2 1.810(4) .
Ag2 N8 2.251(4) 3_455
Ag2 N3 2.291(5) .
Ag2 N7 2.335(4) .
O12 Mo3 2.303(4) 2_453
N6 C41 1.334(7) .
N6 C46 1.350(7) .
N8 C43 1.347(7) .
N8 C26 1.349(7) .
N8 Ag2 2.251(4) 3_545
N12 C36 1.336(7) .
N12 C29 1.345(7) .
N1 C51 1.336(7) .
N1 C52 1.341(7) .
N7 C32 1.338(7) .
N7 C45 1.348(7) .
C17 N4 1.332(7) .
C17 N5 1.343(7) .
C17 C27 1.489(7) .
N10 C29 1.325(7) .
N10 C48 1.347(7) .
N5 C46 1.335(7) .
C20 N2 1.345(7) .
C20 C50 1.384(7) .
N2 C40 1.343(7) .
N2 Ag1 2.296(4) 3
N11 C36 1.340(7) .
N11 C48 1.342(7) .
N3 C53 1.335(7) .
N3 C60 1.344(8) .
C24 C43 1.388(7) .
C24 C39 1.398(7) .
C25 C40 1.384(7) .
C25 C44 1.391(7) .
C26 C49 1.388(7) .
C27 C33 1.382(7) .
C27 C38 1.388(7) .
N9 C47 1.343(8) .
N9 C57 1.345(8) .
N9 Ag1 2.280(5) 1_656
C29 C42 1.494(7) .
O7 Mo2 2.293(4) 2_453
N4 C41 1.328(7) .
C32 C34 1.383(8) .
C33 C51 1.386(8) .
C34 C42 1.384(7) .
C35 C56 1.377(8) .
C35 C58 1.392(8) .
C35 C41 1.495(7) .
C36 C54 1.487(8) .
C37 C54 1.391(8) .
C37 C57 1.380(8) .
C38 C52 1.372(8) .
C39 C49 1.380(7) .
C39 C48 1.485(7) .
C42 C55 1.382(8) .
C44 C50 1.395(7) .
C44 C46 1.487(7) .
C45 C55 1.386(8) .
C47 C59 1.394(8) .
C53 C56 1.393(8) .
C54 C59 1.390(8) .
C58 C60 1.376(8) .
